data_4508083
loop_
_publ_author_name
'Liu, Yi-Fu'
'Hou, Guang-Feng'
'Yu, Ying-Hui'
'Yan, Peng-Fei'
'Li, Jian-Yue'
'Li, Guang-Ming'
'Gao, Jin-Sheng'

_publ_section_title
;
 pH-Dependent Syntheses, Luminescent, and Magnetic Properties of
 Two-Dimensional Framework Lanthanide Carboxyarylphosphonate Complexes
;
_journal_issue 8
_journal_name_full 'Crystal Growth &amp; Design'
_journal_page_first 3816
_journal_paper_doi 10.1021/cg400877g
_journal_volume 13
_journal_year 2013
_chemical_formula_moiety 'C16 H17 La O11 P2'
_chemical_formula_sum 'C16 H17 La O11 P2'
_chemical_formula_weight 586.15
_chemical_name_systematic
; 
 ? 
;
_space_group_IT_number 2
_symmetry_cell_setting triclinic
_symmetry_space_group_name_Hall '-P 1'
_symmetry_space_group_name_H-M 'P -1'
_atom_sites_solution_hydrogens geom
_atom_sites_solution_primary direct
_atom_sites_solution_secondary difmap
_audit_creation_method SHELXL-97
_cell_angle_alpha 105.13(3)
_cell_angle_beta 92.04(3)
_cell_angle_gamma 97.68(3)
_cell_formula_units_Z 2
_cell_length_a 5.7629(12)
_cell_length_b 9.6524(19)
_cell_length_c 18.300(4)
_cell_measurement_reflns_used 8554
_cell_measurement_temperature 293(2)
_cell_measurement_theta_max 27.64
_cell_measurement_theta_min 3.47
_cell_volume 971.2(4)
_computing_cell_refinement 'RAPID-AUTO (Rigaku 1998 <i>RAPID-AUTO</i>)'
_computing_data_collection 'RAPID-AUTO (Rigaku 1998 <i>RAPID-AUTO</i>)'
_computing_data_reduction 'CrystalClear (Rigaku/MSC, 2002)'
_computing_molecular_graphics 'SHELXTL (Sheldrick, 2008)'
_computing_publication_material SHELXL-97
_computing_structure_refinement 'SHELXL-97 (Sheldrick, 2008)'
_computing_structure_solution 'SHELXS-97 (Sheldrick, 2008)'
_diffrn_ambient_temperature 293(2)
_diffrn_measured_fraction_theta_full 0.958
_diffrn_measured_fraction_theta_max 0.958
_diffrn_measurement_device_type 'Rigaku RAXIS-RAPID'
_diffrn_measurement_method '\w scan'
_diffrn_radiation_monochromator graphite
_diffrn_radiation_source 'fine-focus sealed tube'
_diffrn_radiation_type MoK\a
_diffrn_radiation_wavelength 0.71073
_diffrn_reflns_av_R_equivalents 0.0753
_diffrn_reflns_av_sigmaI/netI 0.1064
_diffrn_reflns_limit_h_max 6
_diffrn_reflns_limit_h_min -6
_diffrn_reflns_limit_k_max 11
_diffrn_reflns_limit_k_min -11
_diffrn_reflns_limit_l_max 21
_diffrn_reflns_limit_l_min -21
_diffrn_reflns_number 7086
_diffrn_reflns_theta_full 25.00
_diffrn_reflns_theta_max 25.00
_diffrn_reflns_theta_min 3.47
_diffrn_standards_decay_% 0
_diffrn_standards_interval_count 0
_diffrn_standards_interval_time 0
_diffrn_standards_number 0
_exptl_absorpt_coefficient_mu 2.424
_exptl_absorpt_correction_T_max 0.6681
_exptl_absorpt_correction_T_min 0.5369
_exptl_absorpt_correction_type multi-scan
_exptl_absorpt_process_details 'ABSCOR (Higashi, 1995)'
_exptl_crystal_colour colorless
_exptl_crystal_density_diffrn 2.004
_exptl_crystal_density_method 'not measured'
_exptl_crystal_description block
_exptl_crystal_F_000 576
_exptl_crystal_size_max 0.29
_exptl_crystal_size_mid 0.26
_exptl_crystal_size_min 0.18
_refine_diff_density_max 3.461
_refine_diff_density_min -1.674
_refine_diff_density_rms 0.216
_refine_ls_extinction_method none
_refine_ls_goodness_of_fit_ref 1.079
_refine_ls_hydrogen_treatment constr
_refine_ls_matrix_type full
_refine_ls_number_parameters 274
_refine_ls_number_reflns 3279
_refine_ls_number_restraints 0
_refine_ls_restrained_S_all 1.079
_refine_ls_R_factor_all 0.0553
_refine_ls_R_factor_gt 0.0499
_refine_ls_shift/su_max 0.000
_refine_ls_shift/su_mean 0.000
_refine_ls_structure_factor_coef Fsqd
_refine_ls_weighting_details 'calc w=1/[\s^2^(Fo^2^)+(0.0182P)^2^+0.9872P] where P=(Fo^2^+2Fc^2^)/3'
_refine_ls_weighting_scheme calc
_refine_ls_wR_factor_gt 0.0978
_refine_ls_wR_factor_ref 0.1002
_reflns_number_gt 2973
_reflns_number_total 3279
_reflns_threshold_expression >2sigma(I)
_cod_data_source_file cg400877g_si_002.cif
_cod_data_source_block 1
_cod_database_code 4508083

loop_
_symmetry_equiv_pos_as_xyz
'x, y, z'
'-x, -y, -z'

loop_
_atom_site_label
_atom_site_type_symbol
_atom_site_fract_x
_atom_site_fract_y
_atom_site_fract_z
_atom_site_U_iso_or_equiv
_atom_site_adp_type
_atom_site_occupancy
_atom_site_symmetry_multiplicity
_atom_site_calc_flag
_atom_site_refinement_flags
C1 C 0.2689(11) 1.0997(6) 0.2576(3) 0.0226(13) Uani 1 1 d .
C2 C 0.4272(11) 1.0859(7) 0.3135(4) 0.0304(14) Uani 1 1 d .
H2 H 0.5821 1.1302 0.3163 0.037 Uiso 1 1 calc R
C3 C 0.3614(11) 1.0082(7) 0.3651(4) 0.0333(15) Uani 1 1 d .
H3 H 0.4709 1.0008 0.4020 0.040 Uiso 1 1 calc R
C4 C 0.1341(11) 0.9424(6) 0.3615(3) 0.0227(13) Uani 1 1 d .
C5 C -0.0268(11) 0.9530(6) 0.3050(3) 0.0269(14) Uani 1 1 d .
H5 H -0.1809 0.9073 0.3018 0.032 Uiso 1 1 calc R
C6 C 0.0412(11) 1.0309(6) 0.2537(3) 0.0259(13) Uani 1 1 d .
H6 H -0.0676 1.0369 0.2163 0.031 Uiso 1 1 calc R
C7 C 0.3507(10) 1.1944(6) 0.2070(3) 0.0214(12) Uani 1 1 d .
H7A H 0.5009 1.2503 0.2291 0.026 Uiso 1 1 calc R
H7B H 0.2407 1.2628 0.2087 0.026 Uiso 1 1 calc R
C8 C 0.0624(12) 0.8627(7) 0.4183(3) 0.0301(15) Uani 1 1 d .
C9 C 0.1793(10) 0.5767(6) 0.2648(3) 0.0209(13) Uani 1 1 d .
C10 C 0.3630(11) 0.5824(7) 0.3176(3) 0.0291(14) Uani 1 1 d .
H10 H 0.5081 0.6362 0.3157 0.035 Uiso 1 1 calc R
C11 C 0.3308(11) 0.5082(7) 0.3731(3) 0.0290(14) Uani 1 1 d .
H11 H 0.4549 0.5108 0.4076 0.035 Uiso 1 1 calc R
C12 C 0.1143(11) 0.4308(6) 0.3769(3) 0.0221(13) Uani 1 1 d .
C13 C -0.0701(10) 0.4290(7) 0.3250(3) 0.0290(14) Uani 1 1 d .
H13 H -0.2172 0.3790 0.3281 0.035 Uiso 1 1 calc R
C14 C -0.0381(11) 0.4994(7) 0.2696(3) 0.0289(14) Uani 1 1 d .
H14 H -0.1624 0.4957 0.2350 0.035 Uiso 1 1 calc R
C15 C 0.2118(11) 0.6551(6) 0.2036(3) 0.0209(12) Uani 1 1 d .
H15A H 0.3448 0.7318 0.2196 0.025 Uiso 1 1 calc R
H15B H 0.0737 0.7003 0.1986 0.025 Uiso 1 1 calc R
C16 C 0.0735(11) 0.3510(7) 0.4353(3) 0.0262(13) Uani 1 1 d .
La1 La 0.12952(5) 0.80443(3) -0.000331(15) 0.01151(13) Uani 1 1 d .
O1 O 0.4709(7) 0.9632(4) 0.0945(2) 0.0240(9) Uani 1 1 d .
O2 O 0.1419(6) 1.0776(4) 0.0642(2) 0.0179(8) Uani 1 1 d .
O3 O 0.5547(7) 1.2213(4) 0.0834(2) 0.0211(9) Uani 1 1 d .
O4 O 0.2196(9) 0.8640(6) 0.4686(3) 0.0549(15) Uani 1 1 d .
H4 H 0.1721 0.8068 0.4928 0.082 Uiso 1 1 calc R
O5 O -0.1471(8) 0.7998(6) 0.4146(3) 0.0449(13) Uani 1 1 d .
O6 O 0.2581(7) 0.6328(4) 0.0569(2) 0.0231(9) Uani 1 1 d .
O7 O 0.5189(6) 0.5076(4) 0.1215(2) 0.0256(9) Uani 1 1 d .
H7 H 0.5175 0.4196 0.1112 0.038 Uiso 1 1 calc R
O8 O 0.0901(7) 0.4030(4) 0.0912(2) 0.0201(9) Uani 1 1 d .
O9 O 0.2406(9) 0.3477(6) 0.4808(3) 0.0477(13) Uani 1 1 d .
H9 H 0.1882 0.3189 0.5162 0.072 Uiso 1 1 calc R
O10 O -0.1310(9) 0.2872(6) 0.4362(3) 0.0516(14) Uani 1 1 d .
O11 O -0.2064(7) 0.7766(5) 0.0827(2) 0.0281(10) Uani 1 1 d .
H111 H -0.2769 0.6928 0.0857 0.042 Uiso 1 1 d R
H112 H -0.3193 0.8290 0.0874 0.042 Uiso 1 1 d R
P1 P 0.3844(2) 1.10970(14) 0.10850(7) 0.0124(3) Uani 1 1 d .
P2 P 0.2592(2) 0.54128(14) 0.11191(7) 0.0141(3) Uani 1 1 d .

loop_
_atom_site_aniso_label
_atom_site_aniso_U_11
_atom_site_aniso_U_22
_atom_site_aniso_U_33
_atom_site_aniso_U_23
_atom_site_aniso_U_13
_atom_site_aniso_U_12
C1 0.035(4) 0.020(3) 0.015(3) 0.005(2) 0.008(2) 0.013(3)
C2 0.026(3) 0.038(4) 0.029(3) 0.017(3) 0.000(3) -0.006(3)
C3 0.028(4) 0.046(4) 0.029(4) 0.021(3) -0.006(3) -0.001(3)
C4 0.031(3) 0.019(3) 0.018(3) 0.005(2) 0.005(2) 0.004(3)
C5 0.025(3) 0.031(3) 0.028(3) 0.013(3) 0.007(3) 0.003(3)
C6 0.027(3) 0.026(3) 0.024(3) 0.007(2) -0.001(3) -0.001(3)
C7 0.027(3) 0.018(3) 0.018(3) 0.003(2) 0.001(2) 0.003(3)
C8 0.047(4) 0.030(4) 0.018(3) 0.011(3) 0.006(3) 0.012(4)
C9 0.032(3) 0.014(3) 0.015(3) 0.001(2) 0.007(2) 0.004(3)
C10 0.030(3) 0.031(4) 0.025(3) 0.007(3) 0.002(3) 0.000(3)
C11 0.029(4) 0.034(4) 0.022(3) 0.009(3) -0.004(3) -0.001(3)
C12 0.026(3) 0.022(3) 0.017(3) 0.004(2) 0.005(2) 0.002(3)
C13 0.019(3) 0.042(4) 0.027(3) 0.012(3) -0.001(3) 0.003(3)
C14 0.022(3) 0.041(4) 0.026(3) 0.012(3) -0.001(3) 0.006(3)
C15 0.027(3) 0.011(3) 0.023(3) 0.001(2) 0.004(2) 0.004(3)
C16 0.030(3) 0.028(3) 0.019(3) 0.006(3) -0.001(3) 0.000(3)
La1 0.0102(2) 0.0095(2) 0.01526(19) 0.00399(13) 0.00019(13) 0.00182(15)
O1 0.024(2) 0.019(2) 0.026(2) -0.0012(16) -0.0078(17) 0.0095(19)
O2 0.017(2) 0.0151(19) 0.022(2) 0.0061(15) -0.0008(16) 0.0021(17)
O3 0.018(2) 0.022(2) 0.020(2) 0.0047(16) 0.0066(16) -0.0051(18)
O4 0.061(4) 0.067(4) 0.042(3) 0.040(3) -0.013(3) -0.021(3)
O5 0.039(3) 0.058(3) 0.041(3) 0.027(3) 0.002(2) -0.010(3)
O6 0.031(2) 0.020(2) 0.022(2) 0.0120(16) 0.0018(17) 0.007(2)
O7 0.019(2) 0.018(2) 0.039(2) 0.0069(18) -0.0018(18) 0.0016(19)
O8 0.019(2) 0.013(2) 0.026(2) 0.0033(16) -0.0006(16) -0.0011(18)
O9 0.047(3) 0.064(4) 0.037(3) 0.034(3) -0.011(2) -0.010(3)
O10 0.039(3) 0.075(4) 0.047(3) 0.041(3) -0.006(2) -0.016(3)
O11 0.018(2) 0.029(2) 0.043(3) 0.014(2) 0.0125(19) 0.011(2)
P1 0.0105(7) 0.0125(7) 0.0131(7) 0.0024(5) 0.0001(5) 0.0009(6)
P2 0.0168(7) 0.0117(7) 0.0148(7) 0.0047(5) 0.0000(5) 0.0036(6)

loop_
_atom_type_symbol
_atom_type_description
_atom_type_scat_dispersion_real
_atom_type_scat_dispersion_imag
_atom_type_scat_source
C C 0.0033 0.0016 'International Tables Vol C Tables 4.2.6.8 and 6.1.1.4'
H H 0.0000 0.0000 'International Tables Vol C Tables 4.2.6.8 and 6.1.1.4'
La La -0.2871 2.4523 'International Tables Vol C Tables 4.2.6.8 and 6.1.1.4'
O O 0.0106 0.0060 'International Tables Vol C Tables 4.2.6.8 and 6.1.1.4'
P P 0.1023 0.0942 'International Tables Vol C Tables 4.2.6.8 and 6.1.1.4'

loop_
_geom_angle_atom_site_label_1
_geom_angle_atom_site_label_2
_geom_angle_atom_site_label_3
_geom_angle
_geom_angle_site_symmetry_1
_geom_angle_site_symmetry_3
C6 C1 C2 118.0(5) . .
C6 C1 C7 123.3(5) . .
C2 C1 C7 118.7(6) . .
C3 C2 C1 122.0(6) . .
C3 C2 H2 119.0 . .
C1 C2 H2 119.0 . .
C4 C3 C2 119.5(6) . .
C4 C3 H3 120.2 . .
C2 C3 H3 120.2 . .
C3 C4 C5 119.3(5) . .
C3 C4 C8 119.4(6) . .
C5 C4 C8 121.2(6) . .
C6 C5 C4 120.6(6) . .
C6 C5 H5 119.7 . .
C4 C5 H5 119.7 . .
C1 C6 C5 120.6(6) . .
C1 C6 H6 119.7 . .
C5 C6 H6 119.7 . .
C1 C7 P1 118.8(4) . .
C1 C7 H7A 107.6 . .
P1 C7 H7A 107.6 . .
C1 C7 H7B 107.6 . .
P1 C7 H7B 107.6 . .
H7A C7 H7B 107.0 . .
O4 C8 O5 124.1(5) . .
O4 C8 C4 116.1(6) . .
O5 C8 C4 119.7(6) . .
C14 C9 C10 119.1(5) . .
C14 C9 C15 119.7(5) . .
C10 C9 C15 121.2(5) . .
C11 C10 C9 120.4(6) . .
C11 C10 H10 119.8 . .
C9 C10 H10 119.8 . .
C12 C11 C10 119.8(6) . .
C12 C11 H11 120.1 . .
C10 C11 H11 120.1 . .
C11 C12 C13 119.2(5) . .
C11 C12 C16 121.3(6) . .
C13 C12 C16 119.5(6) . .
C14 C13 C12 121.1(6) . .
C14 C13 H13 119.4 . .
C12 C13 H13 119.4 . .
C13 C14 C9 120.3(6) . .
C13 C14 H14 119.9 . .
C9 C14 H14 119.9 . .
C9 C15 P2 114.5(3) . .
C9 C15 H15A 108.6 . .
P2 C15 H15A 108.6 . .
C9 C15 H15B 108.6 . .
P2 C15 H15B 108.6 . .
H15A C15 H15B 107.6 . .
O10 C16 O9 122.8(5) . .
O10 C16 C12 117.1(5) . .
O9 C16 C12 120.1(6) . .
O6 La1 O3 90.21(12) . 2_675
O6 La1 O8 85.20(13) . 2_565
O3 La1 O8 87.00(13) 2_675 2_565
O6 La1 O2 158.80(14) . 2_575
O3 La1 O2 102.69(12) 2_675 2_575
O8 La1 O2 78.84(12) 2_565 2_575
O6 La1 O11 80.74(13) . .
O3 La1 O11 168.41(13) 2_675 .
O8 La1 O11 85.05(14) 2_565 .
O2 La1 O11 84.02(12) 2_575 .
O6 La1 O2 125.84(13) . .
O3 La1 O2 107.87(12) 2_675 .
O8 La1 O2 144.20(12) 2_565 .
O2 La1 O2 66.33(15) 2_575 .
O11 La1 O2 83.42(12) . .
O6 La1 O1 78.44(13) . .
O3 La1 O1 81.13(13) 2_675 .
O8 La1 O1 159.67(11) 2_565 .
O2 La1 O1 119.79(12) 2_575 .
O11 La1 O1 103.92(14) . .
O2 La1 O1 55.96(11) . .
O6 La1 P1 103.13(11) . .
O3 La1 P1 93.73(10) 2_675 .
O8 La1 P1 171.63(9) 2_565 .
O2 La1 P1 92.87(9) 2_575 .
O11 La1 P1 95.37(11) . .
O2 La1 P1 28.17(8) . .
O1 La1 P1 27.85(8) . .
O6 La1 La1 154.46(9) . 2_575
O3 La1 La1 108.39(9) 2_675 2_575
O8 La1 La1 112.40(9) 2_565 2_575
O2 La1 La1 33.93(9) 2_575 2_575
O11 La1 La1 82.49(9) . 2_575
O2 La1 La1 32.40(8) . 2_575
O1 La1 La1 87.11(8) . 2_575
P1 La1 La1 59.47(3) . 2_575
P1 O1 La1 99.13(18) . .
P1 O2 La1 141.0(2) . 2_575
P1 O2 La1 99.59(16) . .
La1 O2 La1 113.67(15) 2_575 .
P1 O3 La1 132.0(2) . 2_675
C8 O4 H4 109.5 . .
P2 O6 La1 156.8(2) . .
P2 O7 H7 109.5 . .
P2 O8 La1 152.5(2) . 2_565
C16 O9 H9 109.5 . .
La1 O11 H111 123.3 . .
La1 O11 H112 123.3 . .
H111 O11 H112 102.9 . .
O1 P1 O3 112.2(2) . .
O1 P1 O2 105.1(2) . .
O3 P1 O2 112.3(2) . .
O1 P1 C7 114.0(2) . .
O3 P1 C7 104.5(2) . .
O2 P1 C7 108.8(2) . .
O1 P1 La1 53.02(16) . .
O3 P1 La1 125.32(16) . .
O2 P1 La1 52.25(14) . .
C7 P1 La1 130.0(2) . .
O8 P2 O6 115.7(2) . .
O8 P2 O7 110.0(2) . .
O6 P2 O7 107.6(2) . .
O8 P2 C15 111.6(2) . .
O6 P2 C15 107.0(2) . .
O7 P2 C15 104.1(3) . .

loop_
_geom_bond_atom_site_label_1
_geom_bond_atom_site_label_2
_geom_bond_distance
_geom_bond_site_symmetry_2
C1 C6 1.380(9) .
C1 C2 1.390(8) .
C1 C7 1.508(7) .
C2 C3 1.385(8) .
C2 H2 0.9300 .
C3 C4 1.369(9) .
C3 H3 0.9300 .
C4 C5 1.398(8) .
C4 C8 1.485(7) .
C5 C6 1.383(8) .
C5 H5 0.9300 .
C6 H6 0.9300 .
C7 P1 1.803(5) .
C7 H7A 0.9700 .
C7 H7B 0.9700 .
C8 O4 1.266(8) .
C8 O5 1.268(8) .
C9 C14 1.388(8) .
C9 C10 1.393(8) .
C9 C15 1.510(7) .
C10 C11 1.392(8) .
C10 H10 0.9300 .
C11 C12 1.380(8) .
C11 H11 0.9300 .
C12 C13 1.395(8) .
C12 C16 1.480(7) .
C13 C14 1.364(8) .
C13 H13 0.9300 .
C14 H14 0.9300 .
C15 P2 1.802(5) .
C15 H15A 0.9700 .
C15 H15B 0.9700 .
C16 O10 1.258(8) .
C16 O9 1.260(7) .
La1 O6 2.359(3) .
La1 O3 2.409(3) 2_675
La1 O8 2.411(4) 2_565
La1 O2 2.480(3) 2_575
La1 O11 2.533(4) .
La1 O2 2.583(4) .
La1 O1 2.606(4) .
La1 P1 3.2215(19) .
La1 La1 4.2386(11) 2_575
O1 P1 1.524(4) .
O2 P1 1.542(4) .
O2 La1 2.480(3) 2_575
O3 P1 1.530(4) .
O3 La1 2.409(3) 2_675
O4 H4 0.8200 .
O6 P2 1.504(4) .
O7 P2 1.587(4) .
O7 H7 0.8200 .
O8 P2 1.495(4) .
O8 La1 2.411(4) 2_565
O9 H9 0.8200 .
O11 H111 0.8717 .
O11 H112 0.8692 .

loop_
_geom_hbond_atom_site_label_D
_geom_hbond_atom_site_label_H
_geom_hbond_atom_site_label_A
_geom_hbond_distance_DH
_geom_hbond_distance_HA
_geom_hbond_distance_DA
_geom_hbond_angle_DHA
_geom_hbond_site_symmetry_A
O4 H4 O10 0.82 1.77 2.571(6) 164.2 2_566
O7 H7 O3 0.82 1.89 2.706(5) 172.4 1_545
O9 H9 O5 0.82 1.92 2.696(6) 158.1 2_566
O11 H111 O7 0.87 2.26 3.114(6) 165.9 1_455
O11 H112 O1 0.87 1.87 2.733(5) 171.4 1_455
